data_8106881
loop_
_publ_author_name
'Wang, Zhi-Peng'
'Zhang, Fan'
'Zhang, Qi-Qi'
'Sun, Xin-Zhan'

_publ_section_title
;
 Crystal structure of succinic acid ---
 4-((pyridin-4-ylmethyl)sulfanylpyridine (1/1), C15H16N2O4S
;
_journal_issue 2
_journal_name_full 'Zeitschrift f\"ur Kristallographie - New Crystal Structures'
_journal_page_first 383
_journal_page_last 384
_journal_paper_doi 10.1515/ncrs-2014-9122
_journal_volume 231
_journal_year 2016
_chemical_formula_sum 'C15 H16 N2 O4 S'
_chemical_formula_weight 320.36
_space_group_crystal_system triclinic
_space_group_IT_number 2
_space_group_name_Hall '-P 1'
_space_group_name_H-M_alt 'P -1'
_atom_sites_solution_hydrogens geom
_cell_angle_alpha 109.491(5)
_cell_angle_beta 100.496(5)
_cell_angle_gamma 107.860(5)
_cell_formula_units_Z 2
_cell_length_a 7.3024(6)
_cell_length_b 10.7115(7)
_cell_length_c 11.2743(6)
_cell_measurement_temperature 296(2)
_cell_volume 750.44(10)
_computing_structure_refinement 'SHELXL-2014 (Sheldrick, 2014)'
_diffrn_ambient_temperature 296(2)
_diffrn_measured_fraction_theta_full 0.999
_diffrn_measured_fraction_theta_max 0.999
_diffrn_measurement_device_type 'Bruker Apex II Area Dector'
_diffrn_radiation_type MoK\a
_diffrn_radiation_wavelength 0.71073
_diffrn_reflns_av_R_equivalents 0.0617
_diffrn_reflns_av_unetI/netI 0.0802
_diffrn_reflns_Laue_measured_fraction_full 0.999
_diffrn_reflns_Laue_measured_fraction_max 0.999
_diffrn_reflns_limit_h_max 8
_diffrn_reflns_limit_h_min -9
_diffrn_reflns_limit_k_max 13
_diffrn_reflns_limit_k_min -13
_diffrn_reflns_limit_l_max 13
_diffrn_reflns_limit_l_min -13
_diffrn_reflns_number 10790
_diffrn_reflns_point_group_measured_fraction_full 0.999
_diffrn_reflns_point_group_measured_fraction_max 0.999
_diffrn_reflns_theta_full 25.242
_diffrn_reflns_theta_max 25.999
_diffrn_reflns_theta_min 2.197
_exptl_absorpt_coefficient_mu 0.236
_exptl_absorpt_correction_T_max 0.7460
_exptl_absorpt_correction_T_min 0.6060
_exptl_absorpt_correction_type multi-scan
_exptl_absorpt_process_details SADABS
_exptl_crystal_colour Colorless
_exptl_crystal_density_diffrn 1.418
_exptl_crystal_description Block
_exptl_crystal_F_000 336
_exptl_crystal_size_max 0.44
_exptl_crystal_size_mid 0.40
_exptl_crystal_size_min 0.30
_refine_diff_density_max 0.338
_refine_diff_density_min -0.282
_refine_diff_density_rms 0.060
_refine_ls_extinction_coef .
_refine_ls_extinction_method none
_refine_ls_goodness_of_fit_ref 1.079
_refine_ls_hydrogen_treatment constr
_refine_ls_matrix_type full
_refine_ls_number_parameters 199
_refine_ls_number_reflns 2947
_refine_ls_number_restraints 0
_refine_ls_restrained_S_all 1.079
_refine_ls_R_factor_all 0.1358
_refine_ls_R_factor_gt 0.0691
_refine_ls_shift/su_max 0.000
_refine_ls_shift/su_mean 0.000
_refine_ls_structure_factor_coef Fsqd
_refine_ls_weighting_details 'w=1/[\s^2^(Fo^2^)+(0.0947P)^2^+0.0753P] where P=(Fo^2^+2Fc^2^)/3'
_refine_ls_weighting_scheme calc
_refine_ls_wR_factor_gt 0.1739
_refine_ls_wR_factor_ref 0.2136
_reflns_Friedel_coverage 0.000
_reflns_Friedel_fraction_full .
_reflns_Friedel_fraction_max .
_reflns_number_gt 1569
_reflns_number_total 2947
_reflns_threshold_expression 'I > 2\s(I)'
_cod_data_source_file suppl_ncrs-2014-9122_suppl.cif
_cod_data_source_block 2
_cod_depositor_comments
;
The following automatic conversions were performed:

data item '_exptl_absorpt_correction_type' value 'Multi-Scan' was
changed to 'multi-scan' in accordance with the built-in table derived
from the CIF Core dictionary named 'cif_core.dic' version 2.4.5 last
updated on 2014-11-21.

Automatic conversion script
Id: cif_fix_values 8738 2021-04-28 16:35:53Z antanas 
;
_cod_original_cell_volume 750.44(9)
_cod_database_code 8106881
_shelx_space_group_comment
;
The symmetry employed for this shelxl refinement is uniquely defined
by the following loop, which should always be used as a source of
symmetry information in preference to the above space-group names.
They are only intended as comments.
;
_shelxl_version_number 2014-3

loop_
_space_group_symop_operation_xyz
'x, y, z'
'-x, -y, -z'

loop_
_atom_site_label
_atom_site_type_symbol
_atom_site_fract_x
_atom_site_fract_y
_atom_site_fract_z
_atom_site_U_iso_or_equiv
_atom_site_adp_type
_atom_site_occupancy
_atom_site_site_symmetry_order
_atom_site_calc_flag
_atom_site_refinement_flags_posn
_atom_site_refinement_flags_adp
_atom_site_refinement_flags_occupancy
_atom_site_disorder_assembly
_atom_site_disorder_group
S1 S 0.68243(17) 0.39601(11) 0.96789(10) 0.0642(4) Uani 1 1 d . . . . .
N1 N 0.4520(5) 0.1980(4) 0.4477(3) 0.0592(9) Uani 1 1 d . . . . .
N2 N 0.9786(5) 0.7361(3) 1.3892(3) 0.0517(8) Uani 1 1 d . . . . .
O1 O 0.1284(4) -0.0738(3) -0.3638(2) 0.0729(9) Uani 1 1 d . . . . .
H1B H 0.0801 -0.1402 -0.4381 0.109 Uiso 1 1 calc R U . . .
O2 O 0.0612(5) -0.2531(3) -0.3013(3) 0.0801(10) Uani 1 1 d . . . . .
O3 O 0.3669(5) 0.1803(3) 0.1315(3) 0.0876(11) Uani 1 1 d . . . . .
O4 O 0.3002(5) 0.0059(3) 0.1993(3) 0.0781(10) Uani 1 1 d . . . . .
H4B H 0.3500 0.0738 0.2726 0.117 Uiso 1 1 calc R U . . .
C1 C 0.9795(6) 0.7748(4) 1.2907(4) 0.0574(11) Uani 1 1 d . . . . .
H1A H 1.0421 0.8725 1.3110 0.069 Uiso 1 1 calc R U . . .
C2 C 0.8928(6) 0.6790(4) 1.1577(4) 0.0527(10) Uani 1 1 d . . . . .
H2A H 0.8983 0.7118 1.0912 0.063 Uiso 1 1 calc R U . . .
C3 C 0.7981(5) 0.5339(4) 1.1268(3) 0.0418(9) Uani 1 1 d . . . . .
C4 C 0.7977(6) 0.4918(4) 1.2308(4) 0.0545(10) Uani 1 1 d . . . . .
H4A H 0.7357 0.3949 1.2138 0.065 Uiso 1 1 calc R U . . .
C5 C 0.8894(6) 0.5943(4) 1.3584(4) 0.0556(11) Uani 1 1 d . . . . .
H5A H 0.8903 0.5647 1.4271 0.067 Uiso 1 1 calc R U . . .
C6 C 0.7154(5) 0.4943(4) 0.8619(3) 0.0391(8) Uani 1 1 d . . . . .
H6A H 0.6506 0.5621 0.8799 0.047 Uiso 1 1 calc R U . . .
H6B H 0.8586 0.5477 0.8796 0.047 Uiso 1 1 calc R U . . .
C7 C 0.6190(5) 0.3841(4) 0.7170(3) 0.0428(9) Uani 1 1 d . . . . .
C8 C 0.6498(6) 0.4326(4) 0.6206(4) 0.0623(12) Uani 1 1 d . . . . .
H8A H 0.7279 0.5291 0.6442 0.075 Uiso 1 1 calc R U . . .
C9 C 0.5640(6) 0.3369(5) 0.4885(4) 0.0686(13) Uani 1 1 d . . . . .
H9A H 0.5859 0.3719 0.4249 0.082 Uiso 1 1 calc R U . . .
C10 C 0.4234(6) 0.1523(4) 0.5406(4) 0.0656(12) Uani 1 1 d . . . . .
H10A H 0.3444 0.0553 0.5142 0.079 Uiso 1 1 calc R U . . .
C11 C 0.5031(6) 0.2395(4) 0.6737(4) 0.0603(11) Uani 1 1 d . . . . .
H11A H 0.4790 0.2009 0.7348 0.072 Uiso 1 1 calc R U . . .
C12 C 0.3020(5) 0.0547(4) 0.1077(3) 0.0509(10) Uani 1 1 d . . . . .
C13 C 0.2124(6) -0.0651(4) -0.0303(3) 0.0504(10) Uani 1 1 d . . . . .
H13A H 0.2891 -0.1254 -0.0391 0.060 Uiso 1 1 calc R U . . .
H13B H 0.0739 -0.1245 -0.0427 0.060 Uiso 1 1 calc R U . . .
C14 C 0.2130(6) -0.0098(4) -0.1371(3) 0.0515(10) Uani 1 1 d . . . . .
H14A H 0.1358 0.0502 -0.1280 0.062 Uiso 1 1 calc R U . . .
H14B H 0.3515 0.0504 -0.1237 0.062 Uiso 1 1 calc R U . . .
C15 C 0.1263(5) -0.1261(4) -0.2748(3) 0.0480(10) Uani 1 1 d . . . . .

loop_
_atom_site_aniso_label
_atom_site_aniso_U_11
_atom_site_aniso_U_22
_atom_site_aniso_U_33
_atom_site_aniso_U_23
_atom_site_aniso_U_13
_atom_site_aniso_U_12
S1 0.0963(9) 0.0464(6) 0.0283(6) 0.0071(4) 0.0087(5) 0.0163(5)
N1 0.073(2) 0.063(2) 0.0240(17) 0.0101(15) 0.0118(15) 0.0147(18)
N2 0.069(2) 0.0478(18) 0.0263(17) 0.0110(14) 0.0094(14) 0.0163(15)
O1 0.124(2) 0.0474(16) 0.0245(15) 0.0113(12) 0.0120(15) 0.0154(16)
O2 0.134(3) 0.0402(16) 0.0368(17) 0.0117(13) 0.0078(16) 0.0136(17)
O3 0.145(3) 0.0440(17) 0.0364(17) 0.0073(14) 0.0175(17) 0.0068(18)
O4 0.128(3) 0.0575(18) 0.0249(15) 0.0149(13) 0.0124(15) 0.0152(17)
C1 0.086(3) 0.037(2) 0.030(2) 0.0055(16) 0.0083(19) 0.0145(19)
C2 0.077(3) 0.043(2) 0.029(2) 0.0120(17) 0.0118(18) 0.0175(19)
C3 0.050(2) 0.038(2) 0.0260(19) 0.0063(15) 0.0071(15) 0.0143(16)
C4 0.075(3) 0.042(2) 0.035(2) 0.0157(17) 0.0117(18) 0.0131(19)
C5 0.077(3) 0.056(2) 0.028(2) 0.0179(19) 0.0145(19) 0.019(2)
C6 0.053(2) 0.0453(19) 0.0135(16) 0.0063(14) 0.0055(14) 0.0223(16)
C7 0.049(2) 0.043(2) 0.029(2) 0.0084(16) 0.0107(15) 0.0157(17)
C8 0.085(3) 0.047(2) 0.033(2) 0.0138(18) 0.010(2) 0.006(2)
C9 0.092(3) 0.065(3) 0.036(2) 0.021(2) 0.020(2) 0.014(2)
C10 0.086(3) 0.049(2) 0.029(2) 0.0046(18) 0.010(2) 0.003(2)
C11 0.086(3) 0.048(2) 0.026(2) 0.0113(17) 0.0139(19) 0.005(2)
C12 0.059(2) 0.054(3) 0.027(2) 0.0113(18) 0.0092(17) 0.0143(19)
C13 0.064(2) 0.044(2) 0.030(2) 0.0097(17) 0.0111(17) 0.0125(18)
C14 0.070(2) 0.046(2) 0.025(2) 0.0078(16) 0.0105(17) 0.0166(19)
C15 0.065(2) 0.043(2) 0.0230(19) 0.0089(16) 0.0062(16) 0.0146(18)

loop_
_atom_type_symbol
_atom_type_description
_atom_type_scat_dispersion_real
_atom_type_scat_dispersion_imag
_atom_type_scat_source
C C 0.0033 0.0016 'International Tables Vol C Tables 4.2.6.8 and 6.1.1.4'
H H 0.0000 0.0000 'International Tables Vol C Tables 4.2.6.8 and 6.1.1.4'
N N 0.0061 0.0033 'International Tables Vol C Tables 4.2.6.8 and 6.1.1.4'
O O 0.0106 0.0060 'International Tables Vol C Tables 4.2.6.8 and 6.1.1.4'
S S 0.1246 0.1234 'International Tables Vol C Tables 4.2.6.8 and 6.1.1.4'

loop_
_geom_angle_atom_site_label_1
_geom_angle_atom_site_label_2
_geom_angle_atom_site_label_3
_geom_angle
_geom_angle_site_symmetry_1
_geom_angle_site_symmetry_3
C3 S1 C6 102.64(17) . .
C10 N1 C9 116.6(3) . .
C1 N2 C5 117.3(3) . .
C15 O1 H1B 109.5 . .
C12 O4 H4B 109.5 . .
N2 C1 C2 124.1(4) . .
N2 C1 H1A 118.0 . .
C2 C1 H1A 118.0 . .
C3 C2 C1 118.3(4) . .
C3 C2 H2A 120.8 . .
C1 C2 H2A 120.8 . .
C2 C3 C4 118.0(3) . .
C2 C3 S1 125.9(3) . .
C4 C3 S1 116.1(3) . .
C5 C4 C3 119.2(3) . .
C5 C4 H4A 120.4 . .
C3 C4 H4A 120.4 . .
N2 C5 C4 123.1(3) . .
N2 C5 H5A 118.5 . .
C4 C5 H5A 118.5 . .
C7 C6 S1 108.1(2) . .
C7 C6 H6A 110.1 . .
S1 C6 H6A 110.1 . .
C7 C6 H6B 110.1 . .
S1 C6 H6B 110.1 . .
H6A C6 H6B 108.4 . .
C11 C7 C8 116.5(3) . .
C11 C7 C6 125.8(3) . .
C8 C7 C6 117.7(3) . .
C7 C8 C9 119.6(4) . .
C7 C8 H8A 120.2 . .
C9 C8 H8A 120.2 . .
N1 C9 C8 123.5(4) . .
N1 C9 H9A 118.3 . .
C8 C9 H9A 118.3 . .
N1 C10 C11 123.8(4) . .
N1 C10 H10A 118.1 . .
C11 C10 H10A 118.1 . .
C10 C11 C7 120.0(4) . .
C10 C11 H11A 120.0 . .
C7 C11 H11A 120.0 . .
O3 C12 O4 123.3(3) . .
O3 C12 C13 124.4(3) . .
O4 C12 C13 112.3(3) . .
C14 C13 C12 112.8(3) . .
C14 C13 H13A 109.0 . .
C12 C13 H13A 109.0 . .
C14 C13 H13B 109.0 . .
C12 C13 H13B 109.0 . .
H13A C13 H13B 107.8 . .
C15 C14 C13 114.0(3) . .
C15 C14 H14A 108.8 . .
C13 C14 H14A 108.8 . .
C15 C14 H14B 108.8 . .
C13 C14 H14B 108.8 . .
H14A C14 H14B 107.7 . .
O2 C15 O1 123.7(3) . .
O2 C15 C14 124.4(3) . .
O1 C15 C14 111.9(3) . .

loop_
_geom_bond_atom_site_label_1
_geom_bond_atom_site_label_2
_geom_bond_distance
_geom_bond_site_symmetry_2
S1 C3 1.738(3) .
S1 C6 1.840(3) .
N1 C10 1.319(5) .
N1 C9 1.324(5) .
N2 C1 1.309(5) .
N2 C5 1.346(5) .
O1 C15 1.302(4) .
O1 H1B 0.8200 .
O2 C15 1.203(4) .
O3 C12 1.195(4) .
O4 C12 1.305(4) .
O4 H4B 0.8200 .
C1 C2 1.389(5) .
C1 H1A 0.9300 .
C2 C3 1.382(5) .
C2 H2A 0.9300 .
C3 C4 1.390(5) .
C4 C5 1.366(5) .
C4 H4A 0.9300 .
C5 H5A 0.9300 .
C6 C7 1.530(4) .
C6 H6A 0.9700 .
C6 H6B 0.9700 .
C7 C11 1.376(5) .
C7 C8 1.378(5) .
C8 C9 1.381(5) .
C8 H8A 0.9300 .
C9 H9A 0.9300 .
C10 C11 1.369(5) .
C10 H10A 0.9300 .
C11 H11A 0.9300 .
C12 C13 1.509(5) .
C13 C14 1.509(5) .
C13 H13A 0.9700 .
C13 H13B 0.9700 .
C14 C15 1.494(5) .
C14 H14A 0.9700 .
C14 H14B 0.9700 .

loop_
_geom_torsion_atom_site_label_1
_geom_torsion_atom_site_label_2
_geom_torsion_atom_site_label_3
_geom_torsion_atom_site_label_4
_geom_torsion
_geom_torsion_site_symmetry_1
_geom_torsion_site_symmetry_2
_geom_torsion_site_symmetry_3
_geom_torsion_site_symmetry_4
C5 N2 C1 C2 0.7(6) . . . .
N2 C1 C2 C3 0.5(6) . . . .
C1 C2 C3 C4 -0.9(6) . . . .
C1 C2 C3 S1 -179.4(3) . . . .
C6 S1 C3 C2 -1.3(4) . . . .
C6 S1 C3 C4 -179.8(3) . . . .
C2 C3 C4 C5 0.1(6) . . . .
S1 C3 C4 C5 178.8(3) . . . .
C1 N2 C5 C4 -1.5(6) . . . .
C3 C4 C5 N2 1.1(6) . . . .
C3 S1 C6 C7 180.0(2) . . . .
S1 C6 C7 C11 8.4(5) . . . .
S1 C6 C7 C8 -171.6(3) . . . .
C11 C7 C8 C9 0.6(6) . . . .
C6 C7 C8 C9 -179.4(3) . . . .
C10 N1 C9 C8 0.3(7) . . . .
C7 C8 C9 N1 -0.3(7) . . . .
C9 N1 C10 C11 -0.4(7) . . . .
N1 C10 C11 C7 0.7(7) . . . .
C8 C7 C11 C10 -0.7(6) . . . .
C6 C7 C11 C10 179.3(4) . . . .
O3 C12 C13 C14 0.1(6) . . . .
O4 C12 C13 C14 179.8(3) . . . .
C12 C13 C14 C15 179.6(3) . . . .
C13 C14 C15 O2 -0.1(6) . . . .
C13 C14 C15 O1 179.5(3) . . . .
